data_4131415
loop_
_publ_author_name
'Wendel, Daniel'
'Porzelt, Amelie'
'Herz, Fabian A. D.'
'Sarkar, Debotra'
'Jandl, Christian'
'Inoue, Shigeyoshi'
'Rieger, Bernhard'

_publ_section_title
;
 From Si(II) to Si(IV) and Back: Reversible Intramolecular Carbon-Carbon
 Bond Activation by an Acyclic Iminosilylene.
;
_journal_issue 24
_journal_name_full 'Journal of the American Chemical Society'
_journal_page_first 8134
_journal_page_last 8137
_journal_paper_doi 10.1021/jacs.7b05136
_journal_volume 139
_journal_year 2017
_chemical_compound_source 'see text'
_chemical_formula_moiety 'C36 H63 N3 Si5'
_chemical_formula_sum 'C36 H63 N3 Si5'
_chemical_formula_weight 678.34
_space_group_IT_number 2
_space_group_name_Hall '-P 1'
_space_group_name_H-M_alt 'P -1'
_symmetry_cell_setting triclinic
_symmetry_Int_Tables_number 2
_symmetry_space_group_name_Hall '-P 1'
_symmetry_space_group_name_H-M 'P -1'
_atom_sites_solution_hydrogens geom
_cell_angle_alpha 77.90(2)
_cell_angle_beta 88.71(4)
_cell_angle_gamma 89.63(3)
_cell_formula_units_Z 4
_cell_length_a 12.015(17)
_cell_length_b 16.37(2)
_cell_length_c 22.31(3)
_cell_measurement_reflns_used 9466
_cell_measurement_temperature 100
_cell_measurement_theta_max 26.0604
_cell_measurement_theta_min 2.4047
_cell_volume 4289(10)
_computing_cell_refinement 'SAINT (Bruker, 2014)'
_computing_data_collection 'APEX III Control Software (Bruker, 2015)'
_computing_data_reduction 'SAINT (Bruker, 2014)'
_computing_molecular_graphics 'PLATON (Spek, 2011)'
_computing_publication_material 'PLATON (Spek, 2011), enCIFer (Allen, 2014)'
_computing_structure_refinement 'SHELXL2014 (Sheldrick, 2014), SHELXLE (Huebschle, 2011)'
_computing_structure_solution 'SHELXT (Sheldrick, 2015)'
_diffrn_ambient_temperature 100
_diffrn_detector ' CMOS plate '
_diffrn_detector_area_resol_mean 16
_diffrn_measured_fraction_theta_full 0.999
_diffrn_measured_fraction_theta_max 0.913
_diffrn_measurement_device ' \k-geometry diffractometer '
_diffrn_measurement_device_type ' Bruker Photon CMOS '
_diffrn_measurement_method ' phi- and omega-rotation '
_diffrn_radiation_monochromator 'Helios optic'
_diffrn_radiation_probe x-ray
_diffrn_radiation_source 'IMS microsource'
_diffrn_radiation_type MoK\a
_diffrn_radiation_wavelength 0.71073
_diffrn_reflns_av_R_equivalents 0.0760
_diffrn_reflns_av_sigmaI/netI 0.0388
_diffrn_reflns_limit_h_max 14
_diffrn_reflns_limit_h_min -14
_diffrn_reflns_limit_k_max 19
_diffrn_reflns_limit_k_min -19
_diffrn_reflns_limit_l_max 26
_diffrn_reflns_limit_l_min -26
_diffrn_reflns_number 185048
_diffrn_reflns_reduction_process
;
;
_diffrn_reflns_theta_full 25.24
_diffrn_reflns_theta_max 25.35
_diffrn_reflns_theta_min 2.22
_exptl_absorpt_coefficient_mu 0.192
_exptl_absorpt_correction_T_max 0.7453
_exptl_absorpt_correction_T_min 0.6807
_exptl_absorpt_correction_type multi-scan
_exptl_absorpt_process_details 'SADABS 2014/5, Bruker, 2014'
_exptl_crystal_colour yellow
_exptl_crystal_density_diffrn 1.050
_exptl_crystal_density_method 'Not Measured'
_exptl_crystal_description fragment
_exptl_crystal_F_000 1480
_exptl_crystal_size_max 0.215
_exptl_crystal_size_mid 0.153
_exptl_crystal_size_min 0.116
_platon_squeeze_details
;
The unit cell contains 2 disordered molecules of benzene on special positions
which were treated as a diffuse contribution to the overall scattering without
specific atom positions by SQUEEZE/PLATON.
;
_refine_diff_density_max 1.850
_refine_diff_density_min -0.470
_refine_diff_density_rms 0.108
_refine_ls_extinction_method none
_refine_ls_goodness_of_fit_ref 1.149
_refine_ls_hydrogen_treatment constr
_refine_ls_matrix_type full
_refine_ls_number_parameters 858
_refine_ls_number_reflns 15686
_refine_ls_number_restraints 69
_refine_ls_restrained_S_all 1.147
_refine_ls_R_factor_all 0.1140
_refine_ls_R_factor_gt 0.0975
_refine_ls_shift/su_max 0.000
_refine_ls_shift/su_mean 0.000
_refine_ls_structure_factor_coef Fsqd
_refine_ls_weighting_details 'W=1/[\S^2^(FO^2^)+(0.0745P)^2^+27.1114P] WHERE P=(FO^2^+2FC^2^)/3'
_refine_ls_weighting_scheme calc
_refine_ls_wR_factor_gt 0.2348
_refine_ls_wR_factor_ref 0.2445
_reflns_number_gt 13200
_reflns_number_total 15686
_reflns_threshold_expression i>2\s(i)
_cod_data_source_file ja7b05136_si_002.cif
_cod_data_source_block compound_2
_cod_original_cell_volume 4290(10)
_cod_database_code 4131415
_platon_squeeze_void_probe_radius 1.20

loop_
_symmetry_equiv_pos_site_id
_symmetry_equiv_pos_as_xyz
1 x,y,z
2 -x,-y,-z

loop_
_atom_site_aniso_label
_atom_site_aniso_U_11
_atom_site_aniso_U_22
_atom_site_aniso_U_33
_atom_site_aniso_U_23
_atom_site_aniso_U_13
_atom_site_aniso_U_12
Si6 0.0144(7) 0.0164(7) 0.0187(7) -0.0026(6) 0.0028(5) 0.0026(5)
Si7 0.0163(7) 0.0207(7) 0.0171(7) -0.0048(6) 0.0004(6) 0.0029(6)
Si8 0.0237(8) 0.0230(8) 0.0325(9) -0.0122(7) 0.0018(7) 0.0054(6)
Si9 0.0218(8) 0.0376(9) 0.0201(8) -0.0101(7) -0.0047(6) 0.0075(7)
Si10 0.0188(7) 0.0186(7) 0.0230(8) -0.0055(6) 0.0037(6) -0.0012(6)
Si1 0.0138(7) 0.0144(7) 0.0156(7) -0.0050(5) 0.0006(5) -0.0013(5)
Si2 0.0157(7) 0.0174(7) 0.0168(7) -0.0029(6) 0.0004(5) 0.0006(5)
Si3 0.0276(9) 0.0434(10) 0.0166(8) 0.0022(7) -0.0057(6) -0.0003(7)
Si4 0.0231(8) 0.0168(7) 0.0376(9) -0.0050(7) 0.0081(7) -0.0024(6)
Si5 0.0160(7) 0.0200(7) 0.0190(7) -0.0045(6) 0.0019(6) 0.0010(6)
N4 0.015(2) 0.012(2) 0.021(2) -0.0044(17) 0.0019(17) 0.0016(16)
N5 0.017(2) 0.025(2) 0.017(2) -0.0013(18) 0.0077(18) 0.0042(18)
N6 0.013(2) 0.019(2) 0.017(2) -0.0045(17) -0.0012(17) 0.0049(17)
C37 0.018(3) 0.016(3) 0.017(3) -0.003(2) 0.004(2) 0.000(2)
C38 0.012(3) 0.030(3) 0.025(3) -0.007(2) 0.002(2) 0.002(2)
C39 0.014(3) 0.027(3) 0.030(3) -0.006(2) -0.001(2) 0.002(2)
C40 0.019(3) 0.025(3) 0.021(3) -0.001(2) 0.003(2) 0.001(2)
C41 0.030(3) 0.060(5) 0.022(3) 0.006(3) 0.006(3) 0.005(3)
C42 0.030(3) 0.056(4) 0.019(3) 0.010(3) 0.008(3) 0.002(3)
C43 0.029(3) 0.045(4) 0.032(4) 0.024(3) -0.005(3) -0.001(3)
C44 0.030(3) 0.023(3) 0.045(4) 0.013(3) 0.004(3) 0.004(3)
C45 0.021(3) 0.010(3) 0.042(4) 0.003(2) 0.015(3) 0.007(2)
C46 0.034(3) 0.083(6) 0.027(3) -0.020(3) 0.008(3) -0.008(4)
C46A 0.034(3) 0.084(6) 0.028(3) -0.018(3) 0.009(3) -0.008(4)
C47 0.037(4) 0.084(6) 0.030(4) -0.022(4) 0.008(3) -0.009(4)
C47A 0.036(4) 0.085(6) 0.031(4) -0.019(4) 0.008(3) -0.007(4)
C48 0.036(4) 0.084(6) 0.031(4) -0.019(3) 0.006(3) -0.010(4)
C48A 0.033(4) 0.085(6) 0.029(4) -0.016(4) 0.008(3) -0.008(4)
C49 0.027(3) 0.016(3) 0.048(4) 0.000(3) 0.008(3) -0.002(2)
C50 0.030(4) 0.055(5) 0.062(5) -0.020(4) 0.003(3) -0.001(3)
C51 0.026(3) 0.041(4) 0.081(6) -0.020(4) -0.004(4) 0.012(3)
C52 0.010(2) 0.017(3) 0.017(3) -0.004(2) -0.0025(19) -0.0004(19)
C53 0.015(3) 0.019(3) 0.024(3) -0.008(2) -0.006(2) 0.005(2)
C54 0.024(3) 0.020(3) 0.023(3) -0.002(2) -0.005(2) 0.003(2)
C55 0.023(3) 0.030(3) 0.015(3) -0.006(2) -0.002(2) 0.003(2)
C56 0.021(3) 0.023(3) 0.021(3) -0.008(2) -0.002(2) -0.001(2)
C57 0.012(2) 0.015(2) 0.020(3) -0.007(2) -0.003(2) -0.0013(19)
C58 0.036(3) 0.016(3) 0.028(3) -0.007(2) -0.009(3) 0.008(2)
C59 0.047(4) 0.022(3) 0.063(5) -0.021(3) -0.006(3) 0.014(3)
C60 0.056(4) 0.016(3) 0.040(4) -0.012(3) -0.016(3) 0.000(3)
C61 0.031(3) 0.009(2) 0.023(3) -0.004(2) -0.001(2) 0.002(2)
C62 0.043(4) 0.024(3) 0.038(4) -0.006(3) -0.009(3) -0.011(3)
C63 0.041(4) 0.020(3) 0.051(4) 0.001(3) 0.004(3) 0.013(3)
C64 0.029(3) 0.028(3) 0.052(4) -0.012(3) -0.006(3) 0.010(3)
C65 0.058(5) 0.061(5) 0.041(4) -0.022(4) 0.016(4) 0.024(4)
C66 0.048(4) 0.031(4) 0.078(6) -0.031(4) -0.007(4) -0.004(3)
C67 0.045(4) 0.054(4) 0.016(3) -0.006(3) -0.003(3) 0.006(3)
C68 0.078(6) 0.084(6) 0.034(4) -0.016(4) -0.019(4) 0.056(5)
C69 0.042(4) 0.081(6) 0.046(4) -0.018(4) -0.013(4) -0.021(4)
C70 0.027(3) 0.053(4) 0.047(4) -0.022(3) 0.012(3) -0.009(3)
C71 0.024(3) 0.018(3) 0.036(3) -0.001(2) 0.011(3) 0.003(2)
C72 0.048(4) 0.021(3) 0.025(3) -0.003(2) 0.008(3) 0.004(3)
N1 0.014(2) 0.016(2) 0.014(2) -0.0055(17) -0.0013(17) -0.0009(17)
N2 0.011(2) 0.023(2) 0.017(2) -0.0098(18) 0.0015(17) -0.0084(17)
N3 0.012(2) 0.022(2) 0.015(2) -0.0072(18) 0.0034(17) -0.0048(17)
C1 0.019(3) 0.008(2) 0.019(3) -0.0042(19) 0.002(2) -0.0011(19)
C2 0.014(3) 0.027(3) 0.022(3) -0.011(2) 0.003(2) -0.005(2)
C3 0.014(3) 0.026(3) 0.025(3) -0.008(2) 0.001(2) -0.002(2)
C4 0.014(2) 0.014(2) 0.022(3) -0.007(2) -0.001(2) -0.0014(19)
C5 0.017(3) 0.029(3) 0.019(3) -0.008(2) 0.003(2) -0.003(2)
C6 0.030(3) 0.034(3) 0.014(3) -0.011(2) 0.004(2) -0.011(3)
C7 0.030(3) 0.048(4) 0.021(3) -0.021(3) 0.000(2) -0.009(3)
C8 0.031(3) 0.027(3) 0.032(3) -0.021(3) 0.004(3) -0.009(2)
C9 0.027(3) 0.014(3) 0.034(3) -0.014(2) 0.022(2) -0.010(2)
C10 0.018(3) 0.048(4) 0.027(3) -0.019(3) 0.008(2) -0.011(3)
C11 0.026(3) 0.081(6) 0.033(4) -0.024(4) 0.012(3) -0.002(3)
C12 0.042(4) 0.047(4) 0.058(5) -0.010(4) 0.018(4) -0.020(3)
C13 0.033(3) 0.015(3) 0.032(3) -0.011(2) 0.006(3) -0.004(2)
C14 0.029(3) 0.034(4) 0.050(4) 0.004(3) 0.005(3) -0.011(3)
C15 0.033(3) 0.034(4) 0.042(4) -0.004(3) 0.005(3) 0.006(3)
C16 0.008(2) 0.027(3) 0.016(3) -0.012(2) -0.0001(19) -0.002(2)
C17 0.016(3) 0.029(3) 0.025(3) -0.012(2) -0.003(2) -0.004(2)
C18 0.017(3) 0.043(4) 0.024(3) -0.021(3) -0.006(2) 0.002(2)
C19 0.023(3) 0.042(4) 0.013(3) -0.010(2) -0.005(2) -0.003(3)
C20 0.021(3) 0.031(3) 0.017(3) -0.002(2) -0.009(2) -0.002(2)
C21 0.009(2) 0.023(3) 0.018(3) -0.006(2) -0.0040(19) -0.001(2)
C22 0.037(3) 0.026(3) 0.024(3) -0.015(2) -0.001(3) -0.004(3)
C23 0.040(4) 0.031(4) 0.050(4) -0.013(3) -0.004(3) -0.012(3)
C24 0.047(4) 0.028(3) 0.037(4) -0.013(3) -0.004(3) 0.006(3)
C25 0.025(3) 0.015(3) 0.022(3) -0.004(2) -0.003(2) -0.003(2)
C26 0.047(4) 0.042(4) 0.052(4) -0.029(3) 0.009(3) -0.021(3)
C27 0.041(4) 0.045(4) 0.070(5) -0.029(4) -0.019(4) 0.019(3)
C28 0.051(4) 0.048(4) 0.014(3) -0.002(3) -0.002(3) 0.002(3)
C29 0.038(4) 0.109(7) 0.026(4) 0.006(4) -0.006(3) 0.033(4)
C30 0.078(6) 0.090(7) 0.039(4) 0.006(4) -0.027(4) -0.052(5)
C31 0.038(4) 0.024(3) 0.051(4) -0.022(3) 0.006(3) -0.008(3)
C32 0.040(4) 0.033(4) 0.055(5) -0.001(3) 0.016(3) -0.011(3)
C33 0.041(4) 0.023(3) 0.087(6) -0.010(4) 0.019(4) 0.007(3)
C34 0.042(4) 0.023(3) 0.024(3) -0.013(2) 0.002(3) -0.004(3)
C35 0.024(3) 0.048(4) 0.037(4) 0.001(3) 0.008(3) 0.009(3)
C36 0.034(3) 0.019(3) 0.029(3) -0.007(2) 0.009(3) -0.007(2)

loop_
_atom_site_label
_atom_site_type_symbol
_atom_site_thermal_displace_type
_atom_site_fract_x
_atom_site_fract_y
_atom_site_fract_z
_atom_site_occupancy
_atom_site_U_iso_or_equiv
_atom_site_calc_flag
_atom_site_refinement_flags
_atom_site_disorder_assembly
_atom_site_disorder_group
Si6 Si Uani 0.51563(12) 0.85820(9) 0.78965(7) 1.000 0.0167(4) d . . .
Si7 Si Uani 0.65182(12) 0.94940(9) 0.81132(7) 1.000 0.0179(4) d . . .
Si8 Si Uani 0.55892(13) 1.07073(10) 0.82538(8) 1.000 0.0255(5) d . . .
Si9 Si Uani 0.77210(13) 0.90124(11) 0.89292(7) 1.000 0.0259(5) d . . .
Si10 Si Uani 0.75258(12) 0.97911(9) 0.71754(7) 1.000 0.0200(4) d . . .
Si1 Si Uani 1.01054(11) 0.48455(8) 0.78352(6) 1.000 0.0143(4) d . . .
Si2 Si Uani 1.14729(12) 0.38148(9) 0.81007(6) 1.000 0.0168(4) d . . .
Si3 Si Uani 1.26191(14) 0.38670(12) 0.89346(7) 1.000 0.0304(5) d . . .
Si4 Si Uani 1.05547(13) 0.25200(10) 0.82595(8) 1.000 0.0261(5) d . . .
Si5 Si Uani 1.25374(12) 0.40096(9) 0.71816(7) 1.000 0.0183(4) d . . .
N4 N Uani 0.4758(3) 0.8918(3) 0.7137(2) 1.000 0.0159(12) d . . .
N5 N Uani 0.3094(4) 0.9036(3) 0.7712(2) 1.000 0.0203(12) d . . .
N6 N Uani 0.2996(3) 0.9401(3) 0.67018(19) 1.000 0.0162(12) d . . .
C37 C Uani 0.3722(4) 0.9116(3) 0.7160(2) 1.000 0.0171(17) d . . .
C38 C Uani 0.1997(4) 0.9238(3) 0.7568(3) 1.000 0.0222(17) d . . .
C39 C Uani 0.1940(4) 0.9465(4) 0.6962(3) 1.000 0.0237(17) d . . .
C40 C Uani 0.3715(4) 0.8675(3) 0.8228(2) 1.000 0.0223(17) d . . .
C41 C Uani 0.3379(5) 0.8460(5) 0.8820(3) 1.000 0.040(2) d . . .
C42 C Uani 0.4118(5) 0.7963(5) 0.9268(3) 1.000 0.0378(19) d . . .
C43 C Uani 0.4923(5) 0.7398(4) 0.9200(3) 1.000 0.040(2) d . . .
C44 C Uani 0.5325(5) 0.7061(4) 0.8694(3) 1.000 0.0357(19) d . . .
C45 C Uani 0.5518(5) 0.7439(3) 0.8113(3) 1.000 0.0258(19) d . . .
C46 C Uani 0.2280(10) 0.8786(10) 0.9074(5) 0.647(10) 0.047(2) d DUP A 1
C46A C Uani 0.216(2) 0.8413(14) 0.9020(7) 0.353(10) 0.048(2) d DUP A 2
C47 C Uani 0.2365(10) 0.9107(8) 0.9655(5) 0.647(10) 0.049(3) d DUP A 1
C47A C Uani 0.1980(18) 0.9189(10) 0.9267(9) 0.353(10) 0.050(3) d DUP A 2
C48 C Uani 0.1476(9) 0.8062(9) 0.9160(5) 0.647(10) 0.049(3) d DUP A 1
C48A C Uani 0.1721(17) 0.7653(11) 0.9464(10) 0.353(10) 0.049(3) d DUP A 2
C49 C Uani 0.5938(5) 0.6986(4) 0.7622(3) 1.000 0.0314(19) d . . .
C50 C Uani 0.5095(6) 0.6371(5) 0.7474(4) 1.000 0.048(3) d . . .
C51 C Uani 0.7036(6) 0.6559(5) 0.7789(4) 1.000 0.048(3) d . . .
C52 C Uani 0.3257(4) 0.9619(3) 0.6059(2) 1.000 0.0146(16) d . . .
C53 C Uani 0.3240(4) 1.0459(3) 0.5767(2) 1.000 0.0188(17) d . . .
C54 C Uani 0.3422(5) 1.0669(3) 0.5137(3) 1.000 0.0226(17) d . . .
C55 C Uani 0.3635(5) 1.0053(4) 0.4807(2) 1.000 0.0225(17) d . . .
C56 C Uani 0.3662(4) 0.9233(3) 0.5104(2) 1.000 0.0211(17) d . . .
C57 C Uani 0.3472(4) 0.8987(3) 0.5735(2) 1.000 0.0151(14) d . . .
C58 C Uani 0.2993(5) 1.1159(3) 0.6111(3) 1.000 0.0262(17) d . . .
C59 C Uani 0.1834(6) 1.1520(4) 0.5953(4) 1.000 0.042(2) d . . .
C60 C Uani 0.3886(6) 1.1822(4) 0.5979(3) 1.000 0.036(2) d . . .
C61 C Uani 0.3477(5) 0.8074(3) 0.6048(3) 1.000 0.0209(16) d . . .
C62 C Uani 0.2430(6) 0.7640(4) 0.5902(3) 1.000 0.035(2) d . . .
C63 C Uani 0.4517(6) 0.7630(4) 0.5878(3) 1.000 0.039(2) d . . .
C64 C Uani 0.4403(5) 1.0949(4) 0.7717(3) 1.000 0.0358(19) d . . .
C65 C Uani 0.5045(7) 1.0556(5) 0.9064(3) 1.000 0.052(3) d . . .
C66 C Uani 0.6539(6) 1.1640(4) 0.8103(4) 1.000 0.049(3) d . . .
C67 C Uani 0.7016(6) 0.8750(5) 0.9692(3) 1.000 0.039(2) d . . .
C68 C Uani 0.8485(8) 0.8065(6) 0.8793(3) 1.000 0.065(3) d . . .
C69 C Uani 0.8736(6) 0.9848(6) 0.8967(4) 1.000 0.055(3) d . . .
C70 C Uani 0.8967(5) 1.0181(5) 0.7268(3) 1.000 0.041(2) d . . .
C71 C Uani 0.7647(5) 0.8852(3) 0.6824(3) 1.000 0.0269(17) d . . .
C72 C Uani 0.6770(6) 1.0618(4) 0.6629(3) 1.000 0.0318(19) d . . .
N1 N Uani 0.9726(3) 0.4901(3) 0.70760(19) 1.000 0.0143(12) d . . .
N2 N Uani 0.7975(3) 0.4664(3) 0.66402(19) 1.000 0.0162(12) d . . .
N3 N Uani 0.8042(3) 0.4511(3) 0.76441(19) 1.000 0.0159(12) d . . .
C1 C Uani 0.8691(4) 0.4716(3) 0.7096(2) 1.000 0.0152(16) d . . .
C2 C Uani 0.6958(4) 0.4357(3) 0.7506(2) 1.000 0.0202(17) d . . .
C3 C Uani 0.6917(4) 0.4454(3) 0.6897(3) 1.000 0.0213(17) d . . .
C4 C Uani 0.8649(4) 0.4602(3) 0.8159(2) 1.000 0.0162(14) d . . .
C5 C Uani 0.8270(4) 0.4566(4) 0.8739(2) 1.000 0.0213(17) d . . .
C6 C Uani 0.9023(5) 0.4764(4) 0.9188(2) 1.000 0.0252(17) d . . .
C7 C Uani 0.9846(5) 0.5339(4) 0.9120(3) 1.000 0.0310(19) d . . .
C8 C Uani 1.0259(5) 0.5943(4) 0.8604(3) 1.000 0.0279(17) d . . .
C9 C Uani 1.0468(5) 0.5872(3) 0.8028(3) 1.000 0.0240(17) d . . .
C10 C Uani 0.7085(5) 0.4310(4) 0.8951(3) 1.000 0.0295(19) d . . .
C11 C Uani 0.6689(5) 0.4621(5) 0.9521(3) 1.000 0.045(3) d . . .
C12 C Uani 0.6945(6) 0.3361(5) 0.9049(4) 1.000 0.049(3) d . . .
C13 C Uani 1.0882(5) 0.6595(3) 0.7523(3) 1.000 0.0259(17) d . . .
C14 C Uani 1.1979(5) 0.6912(4) 0.7698(3) 1.000 0.040(2) d . . .
C15 C Uani 1.0028(5) 0.7306(4) 0.7376(3) 1.000 0.037(2) d . . .
C16 C Uani 0.8254(4) 0.4805(3) 0.5995(2) 1.000 0.0159(16) d . . .
C17 C Uani 0.8229(4) 0.4122(4) 0.5710(3) 1.000 0.0224(17) d . . .
C18 C Uani 0.8429(4) 0.4274(4) 0.5082(3) 1.000 0.0259(19) d . . .
C19 C Uani 0.8656(5) 0.5058(4) 0.4754(2) 1.000 0.0253(19) d . . .
C20 C Uani 0.8679(4) 0.5725(4) 0.5049(2) 1.000 0.0233(17) d . . .
C21 C Uani 0.8471(4) 0.5617(3) 0.5678(2) 1.000 0.0164(16) d . . .
C22 C Uani 0.7992(5) 0.3241(4) 0.6054(3) 1.000 0.0276(17) d . . .
C23 C Uani 0.6852(6) 0.2960(4) 0.5889(3) 1.000 0.040(2) d . . .
C24 C Uani 0.8899(6) 0.2629(4) 0.5937(3) 1.000 0.036(2) d . . .
C25 C Uani 0.8461(5) 0.6344(3) 0.5995(3) 1.000 0.0206(17) d . . .
C26 C Uani 0.9462(6) 0.6911(5) 0.5815(4) 1.000 0.044(2) d . . .
C27 C Uani 0.7384(6) 0.6836(5) 0.5881(4) 1.000 0.049(3) d . . .
C28 C Uani 1.1865(6) 0.3640(5) 0.9692(3) 1.000 0.038(2) d . . .
C29 C Uani 1.3694(6) 0.3029(6) 0.8963(3) 1.000 0.061(3) d . . .
C30 C Uani 1.3302(8) 0.4902(6) 0.8831(4) 1.000 0.071(3) d . . .
C31 C Uani 0.9426(5) 0.2558(4) 0.7691(3) 1.000 0.036(2) d . . .
C32 C Uani 0.9901(6) 0.2270(4) 0.9053(3) 1.000 0.044(3) d . . .
C33 C Uani 1.1511(6) 0.1633(4) 0.8184(4) 1.000 0.051(3) d . . .
C34 C Uani 1.1815(5) 0.3455(4) 0.6646(3) 1.000 0.0285(19) d . . .
C35 C Uani 1.3990(5) 0.3575(5) 0.7293(3) 1.000 0.038(2) d . . .
C36 C Uani 1.2658(5) 0.5148(3) 0.6807(3) 1.000 0.0272(17) d . . .
H38 H Uiso 0.13920 0.92180 0.78520 1.000 0.0270 c RU . .
H39 H Uiso 0.12850 0.96430 0.67400 1.000 0.0280 c RU . .
H42 H Uiso 0.40200 0.80480 0.96740 1.000 0.0460 c RU . .
H43 H Uiso 0.53010 0.71820 0.95700 1.000 0.0480 c RU . .
H44 H Uiso 0.54760 0.64780 0.87870 1.000 0.0430 c RU . .
H46 H Uiso 0.19840 0.92470 0.87500 0.647(10) 0.0560 c RUP A 1
H46A H Uiso 0.17180 0.84770 0.86390 0.353(10) 0.0570 c RUP A 2
H47A H Uiso 0.29450 0.95360 0.96020 0.647(10) 0.0740 c RUP A 1
H47B H Uiso 0.25560 0.86450 0.99930 0.647(10) 0.0740 c RUP A 1
H47C H Uiso 0.16500 0.93490 0.97470 0.647(10) 0.0740 c RUP A 1
H47D H Uiso 0.23370 0.96650 0.89910 0.353(10) 0.0750 c RUP A 2
H47E H Uiso 0.23050 0.91140 0.96740 0.353(10) 0.0750 c RUP A 2
H47F H Uiso 0.11800 0.92960 0.92980 0.353(10) 0.0750 c RUP A 2
H48A H Uiso 0.12710 0.79650 0.87580 0.647(10) 0.0740 c RUP A 1
H48B H Uiso 0.08060 0.81940 0.93800 0.647(10) 0.0740 c RUP A 1
H48C H Uiso 0.18290 0.75600 0.93970 0.647(10) 0.0740 c RUP A 1
H48D H Uiso 0.09580 0.77630 0.95930 0.353(10) 0.0730 c RUP A 2
H48E H Uiso 0.21930 0.75290 0.98250 0.353(10) 0.0730 c RUP A 2
H48F H Uiso 0.17220 0.71740 0.92650 0.353(10) 0.0730 c RUP A 2
H49 H Uiso 0.60700 0.74190 0.72390 1.000 0.0370 c RU . .
H50A H Uiso 0.43980 0.66650 0.73470 1.000 0.0720 c RU . .
H50B H Uiso 0.49530 0.59300 0.78380 1.000 0.0720 c RU . .
H50C H Uiso 0.53910 0.61220 0.71400 1.000 0.0720 c RU . .
H51A H Uiso 0.73100 0.63100 0.74510 1.000 0.0730 c RU . .
H51B H Uiso 0.69360 0.61200 0.81590 1.000 0.0730 c RU . .
H51C H Uiso 0.75770 0.69680 0.78660 1.000 0.0730 c RU . .
H54 H Uiso 0.34010 1.12380 0.49310 1.000 0.0270 c RU . .
H55 H Uiso 0.37610 1.02000 0.43760 1.000 0.0270 c RU . .
H56 H Uiso 0.38150 0.88180 0.48740 1.000 0.0250 c RU . .
H58 H Uiso 0.29930 1.09100 0.65600 1.000 0.0310 c RU . .
H59A H Uiso 0.16490 1.19250 0.62070 1.000 0.0630 c RU . .
H59B H Uiso 0.12850 1.10680 0.60310 1.000 0.0630 c RU . .
H59C H Uiso 0.18240 1.17980 0.55190 1.000 0.0630 c RU . .
H60A H Uiso 0.46190 1.15580 0.60470 1.000 0.0550 c RU . .
H60B H Uiso 0.37770 1.22130 0.62540 1.000 0.0550 c RU . .
H60C H Uiso 0.38400 1.21260 0.55520 1.000 0.0550 c RU . .
H61 H Uiso 0.34770 0.80410 0.65010 1.000 0.0250 c RU . .
H62A H Uiso 0.24000 0.76750 0.54590 1.000 0.0520 c RU . .
H62B H Uiso 0.17720 0.79120 0.60400 1.000 0.0520 c RU . .
H62C H Uiso 0.24450 0.70510 0.61140 1.000 0.0520 c RU . .
H63A H Uiso 0.45340 0.76480 0.54360 1.000 0.0580 c RU . .
H63B H Uiso 0.45080 0.70470 0.61010 1.000 0.0580 c RU . .
H63C H Uiso 0.51800 0.79090 0.59860 1.000 0.0580 c RU . .
H64A H Uiso 0.46670 1.09480 0.72980 1.000 0.0540 c RU . .
H64B H Uiso 0.40970 1.15000 0.77340 1.000 0.0540 c RU . .
H64C H Uiso 0.38220 1.05250 0.78370 1.000 0.0540 c RU . .
H65A H Uiso 0.46340 1.10550 0.91170 1.000 0.0780 c RU . .
H65B H Uiso 0.56690 1.04610 0.93460 1.000 0.0780 c RU . .
H65C H Uiso 0.45480 1.00710 0.91530 1.000 0.0780 c RU . .
H66A H Uiso 0.68600 1.17160 0.76870 1.000 0.0740 c RU . .
H66B H Uiso 0.71390 1.15510 0.84000 1.000 0.0740 c RU . .
H66C H Uiso 0.61140 1.21400 0.81420 1.000 0.0740 c RU . .
H67A H Uiso 0.65820 0.92310 0.97610 1.000 0.0580 c RU . .
H67B H Uiso 0.75750 0.86050 1.00110 1.000 0.0580 c RU . .
H67C H Uiso 0.65190 0.82730 0.97090 1.000 0.0580 c RU . .
H68A H Uiso 0.79520 0.76150 0.87910 1.000 0.0970 c RU . .
H68B H Uiso 0.90180 0.78840 0.91210 1.000 0.0970 c RU . .
H68C H Uiso 0.88830 0.82010 0.83970 1.000 0.0970 c RU . .
H69A H Uiso 0.92020 0.99570 0.85930 1.000 0.0830 c RU . .
H69B H Uiso 0.92060 0.96690 0.93240 1.000 0.0830 c RU . .
H69C H Uiso 0.83350 1.03580 0.90040 1.000 0.0830 c RU . .
H70A H Uiso 0.93350 1.03450 0.68640 1.000 0.0610 c RU . .
H70B H Uiso 0.93980 0.97370 0.75260 1.000 0.0610 c RU . .
H70C H Uiso 0.89200 1.06650 0.74620 1.000 0.0610 c RU . .
H71A H Uiso 0.69030 0.86700 0.67390 1.000 0.0400 c RU . .
H71B H Uiso 0.80180 0.84000 0.71090 1.000 0.0400 c RU . .
H71C H Uiso 0.80850 0.89940 0.64410 1.000 0.0400 c RU . .
H72A H Uiso 0.71720 1.07360 0.62330 1.000 0.0470 c RU . .
H72B H Uiso 0.67250 1.11270 0.67930 1.000 0.0470 c RU . .
H72C H Uiso 0.60170 1.04230 0.65730 1.000 0.0470 c RU . .
H2 H Uiso 0.63560 0.42100 0.77910 1.000 0.0240 c RU . .
H3 H Uiso 0.62710 0.43910 0.66730 1.000 0.0260 c RU . .
H6 H Uiso 0.89220 0.44400 0.95920 1.000 0.0300 c RU . .
H7 H Uiso 1.02260 0.53430 0.94880 1.000 0.0380 c RU . .
H8 H Uiso 1.04070 0.64780 0.86860 1.000 0.0330 c RU . .
H10 H Uiso 0.65840 0.45670 0.86100 1.000 0.0350 c RU . .
H11A H Uiso 0.68210 0.52240 0.94570 1.000 0.0670 c RU . .
H11B H Uiso 0.71020 0.43310 0.98770 1.000 0.0670 c RU . .
H11C H Uiso 0.58920 0.45090 0.95920 1.000 0.0670 c RU . .
H12A H Uiso 0.71480 0.31790 0.86690 1.000 0.0740 c RU . .
H12B H Uiso 0.61680 0.32130 0.91620 1.000 0.0740 c RU . .
H12C H Uiso 0.74300 0.30850 0.93780 1.000 0.0740 c RU . .
H13 H Uiso 1.10140 0.63720 0.71430 1.000 0.0310 c RU . .
H14A H Uiso 1.25200 0.64530 0.77730 1.000 0.0590 c RU . .
H14B H Uiso 1.18740 0.71320 0.80720 1.000 0.0590 c RU . .
H14C H Uiso 1.22570 0.73570 0.73650 1.000 0.0590 c RU . .
H15A H Uiso 1.03280 0.77510 0.70500 1.000 0.0550 c RU . .
H15B H Uiso 0.98720 0.75290 0.77440 1.000 0.0550 c RU . .
H15C H Uiso 0.93380 0.70920 0.72410 1.000 0.0550 c RU . .
H18 H Uiso 0.84080 0.38220 0.48750 1.000 0.0310 c RU . .
H19 H Uiso 0.87980 0.51480 0.43240 1.000 0.0300 c RU . .
H20 H Uiso 0.88410 0.62680 0.48160 1.000 0.0280 c RU . .
H22 H Uiso 0.79750 0.32420 0.65020 1.000 0.0330 c RU . .
H23A H Uiso 0.68260 0.30010 0.54440 1.000 0.0600 c RU . .
H23B H Uiso 0.62740 0.33190 0.60150 1.000 0.0600 c RU . .
H23C H Uiso 0.67230 0.23800 0.61000 1.000 0.0600 c RU . .
H24A H Uiso 0.89390 0.26220 0.54990 1.000 0.0550 c RU . .
H24B H Uiso 0.87200 0.20680 0.61720 1.000 0.0550 c RU . .
H24C H Uiso 0.96180 0.28050 0.60650 1.000 0.0550 c RU . .
H25 H Uiso 0.84960 0.61110 0.64460 1.000 0.0250 c RU . .
H26A H Uiso 0.94820 0.71180 0.53700 1.000 0.0670 c RU . .
H26B H Uiso 1.01450 0.65980 0.59400 1.000 0.0670 c RU . .
H26C H Uiso 0.94040 0.73850 0.60190 1.000 0.0670 c RU . .
H27A H Uiso 0.73090 0.70530 0.54400 1.000 0.0740 c RU . .
H27B H Uiso 0.73950 0.73020 0.60930 1.000 0.0740 c RU . .
H27C H Uiso 0.67530 0.64700 0.60360 1.000 0.0740 c RU . .
H28A H Uiso 1.13000 0.40720 0.97030 1.000 0.0570 c RU . .
H28B H Uiso 1.23950 0.36360 1.00200 1.000 0.0570 c RU . .
H28C H Uiso 1.15040 0.30930 0.97520 1.000 0.0570 c RU . .
H29A H Uiso 1.41970 0.31750 0.86050 1.000 0.0910 c RU . .
H29B H Uiso 1.33270 0.24970 0.89600 1.000 0.0910 c RU . .
H29C H Uiso 1.41210 0.29760 0.93380 1.000 0.0910 c RU . .
H30A H Uiso 1.37140 0.50210 0.84380 1.000 0.1070 c RU . .
H30B H Uiso 1.38180 0.48970 0.91660 1.000 0.1070 c RU . .
H30C H Uiso 1.27350 0.53340 0.88350 1.000 0.1070 c RU . .
H31A H Uiso 0.88350 0.29370 0.77750 1.000 0.0540 c RU . .
H31B H Uiso 0.91190 0.19970 0.77230 1.000 0.0540 c RU . .
H31C H Uiso 0.97320 0.27620 0.72750 1.000 0.0540 c RU . .
H32A H Uiso 0.95100 0.27650 0.91330 1.000 0.0660 c RU . .
H32B H Uiso 1.04820 0.21050 0.93560 1.000 0.0660 c RU . .
H32C H Uiso 0.93700 0.18110 0.90810 1.000 0.0660 c RU . .
H33A H Uiso 1.18690 0.17500 0.77760 1.000 0.0760 c RU . .
H33B H Uiso 1.10820 0.11150 0.82390 1.000 0.0760 c RU . .
H33C H Uiso 1.20820 0.15730 0.84970 1.000 0.0760 c RU . .
H34A H Uiso 1.10780 0.37030 0.65540 1.000 0.0430 c RU . .
H34B H Uiso 1.17340 0.28630 0.68390 1.000 0.0430 c RU . .
H34C H Uiso 1.22570 0.35100 0.62650 1.000 0.0430 c RU . .
H35A H Uiso 1.39570 0.30000 0.75320 1.000 0.0570 c RU . .
H35B H Uiso 1.44250 0.39190 0.75120 1.000 0.0570 c RU . .
H35C H Uiso 1.43440 0.35790 0.68920 1.000 0.0570 c RU . .
H36A H Uiso 1.31690 0.52130 0.64510 1.000 0.0410 c RU . .
H36B H Uiso 1.29460 0.54580 0.71020 1.000 0.0410 c RU . .
H36C H Uiso 1.19230 0.53670 0.66730 1.000 0.0410 c RU . .

loop_
_atom_type_symbol
_atom_type_description
_atom_type_scat_dispersion_real
_atom_type_scat_dispersion_imag
_atom_type_scat_source
C C 0.0033 0.0016 ' International Tables Vol C Tables 4.2.6.8 and 6.1.1.4'
H H 0.0000 0.0000 ' International Tables Vol C Tables 4.2.6.8 and 6.1.1.4'
N N 0.0061 0.0033 ' International Tables Vol C Tables 4.2.6.8 and 6.1.1.4'
Si Si 0.0817 0.0704 ' International Tables Vol C Tables 4.2.6.8 and 6.1.1.4'

loop_
_geom_angle_atom_site_label_1
_geom_angle_atom_site_label_2
_geom_angle_atom_site_label_3
_geom_angle
_geom_angle_publ_flag
Si7 Si6 N4 108.83(17) yes
Si7 Si6 C40 116.99(17) yes
Si7 Si6 C45 115.2(2) yes
N4 Si6 C40 94.5(2) yes
N4 Si6 C45 114.3(3) yes
C40 Si6 C45 105.4(3) yes
Si6 Si7 Si8 106.88(9) yes
Si6 Si7 Si9 118.66(9) yes
Si6 Si7 Si10 100.88(9) yes
Si8 Si7 Si9 110.29(9) yes
Si8 Si7 Si10 109.09(9) yes
Si9 Si7 Si10 110.42(9) yes
Si7 Si8 C64 110.4(2) yes
Si7 Si8 C65 109.7(3) yes
Si7 Si8 C66 111.7(2) yes
C64 Si8 C65 109.3(3) yes
C64 Si8 C66 107.6(3) yes
C65 Si8 C66 108.1(4) yes
Si7 Si9 C67 114.3(2) yes
Si7 Si9 C68 109.4(2) yes
Si7 Si9 C69 108.8(3) yes
C67 Si9 C68 108.6(3) yes
C67 Si9 C69 106.3(4) yes
C68 Si9 C69 109.4(4) yes
Si7 Si10 C70 111.9(2) yes
Si7 Si10 C71 111.6(2) yes
Si7 Si10 C72 108.7(2) yes
C70 Si10 C71 108.4(3) yes
C70 Si10 C72 108.4(3) yes
C71 Si10 C72 107.8(3) yes
Si2 Si1 C9 113.8(2) yes
Si2 Si1 N1 109.37(17) yes
Si2 Si1 C4 117.74(17) yes
C4 Si1 C9 105.3(3) yes
N1 Si1 C4 94.3(2) yes
N1 Si1 C9 115.1(3) yes
Si1 Si2 Si4 106.59(9) yes
Si1 Si2 Si3 118.66(9) yes
Si1 Si2 Si5 100.90(8) yes
Si3 Si2 Si4 110.23(9) yes
Si3 Si2 Si5 110.51(9) yes
Si4 Si2 Si5 109.35(9) yes
Si2 Si3 C28 113.6(2) yes
Si2 Si3 C29 107.0(2) yes
Si2 Si3 C30 110.7(3) yes
C29 Si3 C30 110.0(4) yes
C28 Si3 C29 106.5(3) yes
C28 Si3 C30 108.9(4) yes
C32 Si4 C33 107.7(3) yes
Si2 Si4 C31 110.3(2) yes
Si2 Si4 C32 109.9(2) yes
Si2 Si4 C33 113.0(2) yes
C31 Si4 C32 108.2(3) yes
C31 Si4 C33 107.7(3) yes
Si2 Si5 C35 113.1(2) yes
Si2 Si5 C36 111.5(2) yes
C34 Si5 C35 108.0(3) yes
C34 Si5 C36 108.6(3) yes
C35 Si5 C36 107.6(3) yes
Si2 Si5 C34 107.9(2) yes
Si6 N4 C37 106.0(3) yes
C37 N5 C38 108.4(4) yes
C37 N5 C40 112.2(4) yes
C38 N5 C40 138.6(5) yes
C39 N6 C52 124.7(4) yes
C37 N6 C39 108.7(4) yes
C37 N6 C52 126.6(4) yes
N4 C37 N5 123.6(4) yes
N5 C37 N6 105.7(4) yes
N4 C37 N6 130.6(4) yes
N5 C38 C39 107.9(5) yes
N6 C39 C38 109.2(5) yes
Si6 C40 C41 127.8(4) yes
N5 C40 C41 128.9(5) yes
Si6 C40 N5 103.3(3) yes
C40 C41 C46 123.4(7) no
C40 C41 C46A 122.8(8) no
C40 C41 C42 119.4(6) no
C42 C41 C46A 113.9(8) no
C42 C41 C46 116.9(6) no
C41 C42 C43 130.8(6) no
C42 C43 C44 134.0(6) no
C43 C44 C45 129.8(6) no
Si6 C45 C49 119.7(5) yes
C44 C45 C49 123.5(5) no
Si6 C45 C44 116.7(5) yes
C47 C46 C48 110.8(10) no
C41 C46 C47 116.5(9) no
C41 C46 C48 105.3(11) no
C47A C46A C48A 111.1(15) no
C41 C46A C47A 103.8(17) no
C41 C46A C48A 120.2(17) no
C45 C49 C51 111.5(6) no
C45 C49 C50 112.9(5) no
C50 C49 C51 110.6(6) no
N6 C52 C53 118.6(4) yes
N6 C52 C57 119.6(4) yes
C53 C52 C57 121.7(4) no
C54 C53 C58 118.6(5) no
C52 C53 C58 122.6(4) no
C52 C53 C54 118.8(4) no
C53 C54 C55 120.5(5) no
C54 C55 C56 119.8(5) no
C55 C56 C57 122.1(5) no
C52 C57 C61 121.9(4) no
C52 C57 C56 117.2(4) no
C56 C57 C61 120.9(5) no
C59 C58 C60 112.1(5) no
C53 C58 C60 111.0(5) no
C53 C58 C59 109.9(5) no
C62 C61 C63 110.8(5) no
C57 C61 C62 110.8(5) no
C57 C61 C63 111.7(5) no
Si1 N1 C1 106.1(3) yes
C1 N2 C3 109.1(4) yes
C1 N2 C16 125.9(4) yes
C3 N2 C16 125.0(4) yes
C1 N3 C4 111.8(4) yes
C2 N3 C4 138.3(4) yes
C1 N3 C2 109.5(4) yes
C39 C38 H38 126.00 no
N5 C38 H38 126.00 no
N6 C39 H39 125.00 no
C38 C39 H39 126.00 no
C41 C42 H42 115.00 no
C43 C42 H42 115.00 no
C44 C43 H43 113.00 no
C42 C43 H43 113.00 no
C43 C44 H44 115.00 no
C45 C44 H44 115.00 no
C41 C46 H46 108.00 no
C47 C46 H46 108.00 no
C48 C46 H46 108.00 no
C48A C46A H46A 107.00 no
C47A C46A H46A 107.00 no
C41 C46A H46A 107.00 no
C46 C47 H47B 109.00 no
C46 C47 H47A 109.00 no
H47A C47 H47C 110.00 no
H47B C47 H47C 110.00 no
C46 C47 H47C 109.00 no
H47A C47 H47B 110.00 no
C46A C47A H47E 110.00 no
C46A C47A H47F 109.00 no
H47D C47A H47E 109.00 no
H47D C47A H47F 109.00 no
H47E C47A H47F 109.00 no
C46A C47A H47D 110.00 no
H48A C48 H48B 109.00 no
C46 C48 H48A 109.00 no
H48A C48 H48C 110.00 no
H48B C48 H48C 109.00 no
C46 C48 H48B 109.00 no
C46 C48 H48C 109.00 no
H48E C48A H48F 109.00 no
H48D C48A H48F 109.00 no
C46A C48A H48E 110.00 no
C46A C48A H48F 110.00 no
C46A C48A H48D 109.00 no
H48D C48A H48E 109.00 no
C45 C49 H49 107.00 no
C50 C49 H49 107.00 no
C51 C49 H49 107.00 no
H50A C50 H50C 109.00 no
H50B C50 H50C 109.00 no
H50A C50 H50B 110.00 no
C49 C50 H50A 110.00 no
C49 C50 H50B 110.00 no
C49 C50 H50C 109.00 no
H51A C51 H51B 109.00 no
H51A C51 H51C 109.00 no
H51B C51 H51C 109.00 no
C49 C51 H51B 109.00 no
C49 C51 H51C 110.00 no
C49 C51 H51A 109.00 no
C53 C54 H54 120.00 no
C55 C54 H54 120.00 no
C54 C55 H55 120.00 no
C56 C55 H55 120.00 no
C57 C56 H56 119.00 no
C55 C56 H56 119.00 no
C53 C58 H58 108.00 no
C59 C58 H58 108.00 no
C60 C58 H58 108.00 no
H59B C59 H59C 109.00 no
H59A C59 H59C 110.00 no
C58 C59 H59A 110.00 no
C58 C59 H59B 110.00 no
C58 C59 H59C 109.00 no
H59A C59 H59B 109.00 no
H60A C60 H60B 109.00 no
H60A C60 H60C 110.00 no
C58 C60 H60C 109.00 no
C58 C60 H60B 109.00 no
C58 C60 H60A 109.00 no
H60B C60 H60C 109.00 no
C62 C61 H61 108.00 no
C57 C61 H61 108.00 no
C63 C61 H61 108.00 no
C61 C62 H62C 109.00 no
C61 C62 H62A 109.00 no
C61 C62 H62B 110.00 no
H62B C62 H62C 109.00 no
H62A C62 H62B 110.00 no
H62A C62 H62C 109.00 no
C61 C63 H63B 110.00 no
C61 C63 H63C 110.00 no
H63A C63 H63B 109.00 no
H63A C63 H63C 109.00 no
C61 C63 H63A 110.00 no
H63B C63 H63C 110.00 no
H64A C64 H64C 109.00 no
H64B C64 H64C 109.00 no
H64A C64 H64B 109.00 no
Si8 C64 H64A 110.00 no
Si8 C64 H64B 110.00 no
Si8 C64 H64C 109.00 no
H65B C65 H65C 109.00 no
H65A C65 H65C 110.00 no
Si8 C65 H65B 110.00 no
Si8 C65 H65C 109.00 no
Si8 C65 H65A 110.00 no
H65A C65 H65B 109.00 no
Si8 C66 H66B 110.00 no
Si8 C66 H66C 109.00 no
Si8 C66 H66A 109.00 no
H66A C66 H66C 109.00 no
H66B C66 H66C 110.00 no
H66A C66 H66B 109.00 no
Si9 C67 H67C 110.00 no
H67A C67 H67B 109.00 no
Si9 C67 H67A 110.00 no
Si9 C67 H67B 110.00 no
H67A C67 H67C 109.00 no
H67B C67 H67C 109.00 no
Si9 C68 H68C 109.00 no
H68B C68 H68C 110.00 no
H68A C68 H68B 109.00 no
H68A C68 H68C 110.00 no
Si9 C68 H68A 109.00 no
Si9 C68 H68B 109.00 no
H69A C69 H69C 110.00 no
H69B C69 H69C 110.00 no
Si9 C69 H69C 109.00 no
Si9 C69 H69A 109.00 no
Si9 C69 H69B 109.00 no
H69A C69 H69B 110.00 no
Si10 C70 H70A 109.00 no
H70B C70 H70C 109.00 no
Si10 C70 H70B 110.00 no
Si10 C70 H70C 109.00 no
H70A C70 H70B 110.00 no
H70A C70 H70C 109.00 no
H71A C71 H71B 109.00 no
H71A C71 H71C 110.00 no
Si10 C71 H71C 109.00 no
Si10 C71 H71B 109.00 no
Si10 C71 H71A 109.00 no
H71B C71 H71C 109.00 no
H72B C72 H72C 110.00 no
Si10 C72 H72A 109.00 no
Si10 C72 H72B 110.00 no
Si10 C72 H72C 109.00 no
H72A C72 H72B 110.00 no
H72A C72 H72C 109.00 no
N1 C1 N2 131.0(4) yes
N1 C1 N3 124.1(4) yes
N2 C1 N3 105.0(4) yes
N3 C2 C3 107.1(4) yes
N2 C3 C2 109.3(5) yes
Si1 C4 N3 103.4(3) yes
Si1 C4 C5 128.2(4) yes
N3 C4 C5 128.3(4) yes
C4 C5 C6 119.1(5) no
C4 C5 C10 123.0(5) no
C6 C5 C10 117.9(4) no
C5 C6 C7 130.0(5) no
C6 C7 C8 132.9(6) no
C7 C8 C9 130.2(6) no
Si1 C9 C8 116.4(5) yes
Si1 C9 C13 120.0(4) yes
C8 C9 C13 123.5(5) no
C5 C10 C11 114.2(5) no
C5 C10 C12 110.7(5) no
C11 C10 C12 110.6(6) no
C9 C13 C14 109.9(5) no
C9 C13 C15 112.5(5) no
C14 C13 C15 111.0(5) no
N2 C16 C17 118.0(5) yes
N2 C16 C21 118.8(4) yes
C17 C16 C21 123.1(5) no
C16 C17 C18 117.6(6) no
C16 C17 C22 123.0(5) no
C18 C17 C22 119.4(6) no
C17 C18 C19 121.4(6) no
C18 C19 C20 119.9(5) no
C19 C20 C21 121.6(5) no
C16 C21 C20 116.5(5) no
C16 C21 C25 121.8(4) no
C20 C21 C25 121.7(5) no
C17 C22 C23 110.3(5) no
C17 C22 C24 112.0(5) no
C23 C22 C24 110.8(6) no
C21 C25 C26 112.4(5) no
C21 C25 C27 111.0(5) no
C26 C25 C27 110.9(5) no
N3 C2 H2 126.00 no
C3 C2 H2 127.00 no
N2 C3 H3 125.00 no
C2 C3 H3 125.00 no
C5 C6 H6 115.00 no
C7 C6 H6 115.00 no
C6 C7 H7 114.00 no
C8 C7 H7 114.00 no
C7 C8 H8 115.00 no
C9 C8 H8 115.00 no
C5 C10 H10 107.00 no
C11 C10 H10 107.00 no
C12 C10 H10 107.00 no
C10 C11 H11A 109.00 no
C10 C11 H11B 109.00 no
C10 C11 H11C 109.00 no
H11A C11 H11B 110.00 no
H11A C11 H11C 109.00 no
H11B C11 H11C 110.00 no
C10 C12 H12A 109.00 no
C10 C12 H12B 109.00 no
C10 C12 H12C 109.00 no
H12A C12 H12B 110.00 no
H12A C12 H12C 109.00 no
H12B C12 H12C 110.00 no
C9 C13 H13 108.00 no
C14 C13 H13 108.00 no
C15 C13 H13 108.00 no
C13 C14 H14A 110.00 no
C13 C14 H14B 109.00 no
C13 C14 H14C 110.00 no
H14A C14 H14B 109.00 no
H14A C14 H14C 109.00 no
H14B C14 H14C 109.00 no
C13 C15 H15A 109.00 no
C13 C15 H15B 109.00 no
C13 C15 H15C 109.00 no
H15A C15 H15B 109.00 no
H15A C15 H15C 110.00 no
H15B C15 H15C 109.00 no
C17 C18 H18 119.00 no
C19 C18 H18 119.00 no
C18 C19 H19 120.00 no
C20 C19 H19 120.00 no
C19 C20 H20 119.00 no
C21 C20 H20 119.00 no
C17 C22 H22 108.00 no
C23 C22 H22 108.00 no
C24 C22 H22 108.00 no
C22 C23 H23A 109.00 no
C22 C23 H23B 109.00 no
C22 C23 H23C 110.00 no
H23A C23 H23B 109.00 no
H23A C23 H23C 109.00 no
H23B C23 H23C 110.00 no
C22 C24 H24A 109.00 no
C22 C24 H24B 109.00 no
C22 C24 H24C 110.00 no
H24A C24 H24B 109.00 no
H24A C24 H24C 109.00 no
H24B C24 H24C 110.00 no
C21 C25 H25 107.00 no
C26 C25 H25 107.00 no
C27 C25 H25 107.00 no
C25 C26 H26A 109.00 no
C25 C26 H26B 110.00 no
C25 C26 H26C 109.00 no
H26A C26 H26B 110.00 no
H26A C26 H26C 109.00 no
H26B C26 H26C 109.00 no
C25 C27 H27A 109.00 no
C25 C27 H27B 110.00 no
C25 C27 H27C 109.00 no
H27A C27 H27B 109.00 no
H27A C27 H27C 110.00 no
H27B C27 H27C 109.00 no
Si3 C28 H28A 110.00 no
Si3 C28 H28B 109.00 no
Si3 C28 H28C 110.00 no
H28A C28 H28B 109.00 no
H28A C28 H28C 109.00 no
H28B C28 H28C 109.00 no
Si3 C29 H29A 109.00 no
Si3 C29 H29B 109.00 no
Si3 C29 H29C 110.00 no
H29A C29 H29B 109.00 no
H29A C29 H29C 109.00 no
H29B C29 H29C 109.00 no
Si3 C30 H30A 109.00 no
Si3 C30 H30B 109.00 no
Si3 C30 H30C 109.00 no
H30A C30 H30B 110.00 no
H30A C30 H30C 110.00 no
H30B C30 H30C 109.00 no
Si4 C31 H31A 109.00 no
Si4 C31 H31B 110.00 no
Si4 C31 H31C 110.00 no
H31A C31 H31B 110.00 no
H31A C31 H31C 109.00 no
H31B C31 H31C 109.00 no
Si4 C32 H32A 109.00 no
Si4 C32 H32B 109.00 no
Si4 C32 H32C 109.00 no
H32A C32 H32B 110.00 no
H32A C32 H32C 109.00 no
H32B C32 H32C 110.00 no
Si4 C33 H33A 109.00 no
Si4 C33 H33B 110.00 no
Si4 C33 H33C 109.00 no
H33A C33 H33B 109.00 no
H33A C33 H33C 109.00 no
H33B C33 H33C 110.00 no
Si5 C34 H34A 110.00 no
Si5 C34 H34B 109.00 no
Si5 C34 H34C 109.00 no
H34A C34 H34B 110.00 no
H34A C34 H34C 109.00 no
H34B C34 H34C 110.00 no
Si5 C35 H35A 109.00 no
Si5 C35 H35B 109.00 no
Si5 C35 H35C 109.00 no
H35A C35 H35B 110.00 no
H35A C35 H35C 109.00 no
H35B C35 H35C 109.00 no
Si5 C36 H36A 109.00 no
Si5 C36 H36B 109.00 no
Si5 C36 H36C 110.00 no
H36A C36 H36B 109.00 no
H36A C36 H36C 109.00 no
H36B C36 H36C 109.00 no

loop_
_geom_bond_atom_site_label_1
_geom_bond_atom_site_label_2
_geom_bond_distance
_geom_bond_publ_flag
Si6 Si7 2.347(4) yes
Si6 N4 1.745(5) yes
Si6 C40 1.886(6) yes
Si6 C45 1.882(6) yes
Si7 Si8 2.347(4) yes
Si7 Si9 2.351(4) yes
Si7 Si10 2.355(4) yes
Si8 C64 1.869(7) yes
Si8 C65 1.876(7) yes
Si8 C66 1.881(8) yes
Si9 C67 1.852(7) yes
Si9 C68 1.873(10) yes
Si9 C69 1.855(9) yes
Si10 C70 1.880(7) yes
Si10 C71 1.870(6) yes
Si10 C72 1.867(7) yes
Si1 Si2 2.342(4) yes
Si1 N1 1.748(5) yes
Si1 C4 1.891(6) yes
Si1 C9 1.876(6) yes
Si2 Si5 2.357(4) yes
Si2 Si4 2.352(4) yes
Si2 Si3 2.356(4) yes
Si3 C28 1.867(7) yes
Si3 C30 1.855(10) yes
Si3 C29 1.870(9) yes
Si4 C31 1.870(7) yes
Si4 C33 1.879(8) yes
Si4 C32 1.886(7) yes
Si5 C35 1.882(7) yes
Si5 C34 1.875(7) yes
Si5 C36 1.881(6) yes
N4 C37 1.287(6) yes
N5 C37 1.412(7) yes
N5 C38 1.385(7) yes
N5 C40 1.407(7) yes
N6 C39 1.396(7) yes
N6 C52 1.431(6) yes
N6 C37 1.363(6) yes
C38 C39 1.328(9) no
C40 C41 1.347(8) no
C41 C42 1.463(10) no
C41 C46 1.560(15) no
C41 C46A 1.52(2) no
C42 C43 1.362(10) no
C43 C44 1.430(9) no
C44 C45 1.330(9) no
C45 C49 1.522(9) no
C46 C47 1.503(17) no
C46 C48 1.51(2) no
C46A C48A 1.51(3) no
C46A C47A 1.50(3) no
C49 C51 1.506(10) no
C49 C50 1.522(10) no
C52 C53 1.393(7) no
C52 C57 1.401(7) no
C53 C58 1.531(8) no
C53 C54 1.388(8) no
C54 C55 1.387(8) no
C55 C56 1.367(8) no
C56 C57 1.395(6) no
C57 C61 1.511(8) no
C58 C59 1.529(10) no
C58 C60 1.511(9) no
C61 C62 1.523(9) no
C61 C63 1.522(9) no
N1 C1 1.279(6) yes
N2 C1 1.363(6) yes
N2 C3 1.397(7) yes
N2 C16 1.441(6) yes
N3 C1 1.416(6) yes
N3 C2 1.382(6) yes
N3 C4 1.409(6) yes
C38 H38 0.9500 no
C39 H39 0.9500 no
C42 H42 0.9500 no
C43 H43 0.9500 no
C44 H44 0.9500 no
C46 H46 1.0000 no
C46A H46A 1.0000 no
C47 H47A 0.9800 no
C47 H47C 0.9800 no
C47 H47B 0.9800 no
C47A H47E 0.9800 no
C47A H47D 0.9800 no
C47A H47F 0.9800 no
C48 H48C 0.9800 no
C48 H48A 0.9800 no
C48 H48B 0.9800 no
C48A H48F 0.9800 no
C48A H48D 0.9800 no
C48A H48E 0.9800 no
C49 H49 1.0000 no
C50 H50B 0.9800 no
C50 H50A 0.9800 no
C50 H50C 0.9800 no
C51 H51A 0.9800 no
C51 H51B 0.9800 no
C51 H51C 0.9800 no
C54 H54 0.9500 no
C55 H55 0.9500 no
C56 H56 0.9500 no
C58 H58 1.0000 no
C59 H59A 0.9800 no
C59 H59B 0.9800 no
C59 H59C 0.9800 no
C60 H60C 0.9800 no
C60 H60B 0.9800 no
C60 H60A 0.9800 no
C61 H61 1.0000 no
C62 H62B 0.9800 no
C62 H62A 0.9800 no
C62 H62C 0.9800 no
C63 H63B 0.9800 no
C63 H63A 0.9800 no
C63 H63C 0.9800 no
C64 H64C 0.9800 no
C64 H64A 0.9800 no
C64 H64B 0.9800 no
C65 H65C 0.9800 no
C65 H65A 0.9800 no
C65 H65B 0.9800 no
C66 H66C 0.9800 no
C66 H66A 0.9800 no
C66 H66B 0.9800 no
C67 H67B 0.9800 no
C67 H67A 0.9800 no
C67 H67C 0.9800 no
C68 H68B 0.9800 no
C68 H68A 0.9800 no
C68 H68C 0.9800 no
C69 H69C 0.9800 no
C69 H69A 0.9800 no
C69 H69B 0.9800 no
C70 H70C 0.9800 no
C70 H70A 0.9800 no
C70 H70B 0.9800 no
C71 H71C 0.9800 no
C71 H71A 0.9800 no
C71 H71B 0.9800 no
C72 H72C 0.9800 no
C72 H72A 0.9800 no
C72 H72B 0.9800 no
C2 C3 1.337(8) no
C4 C5 1.352(7) no
C5 C6 1.452(8) no
C5 C10 1.523(8) no
C6 C7 1.354(9) no
C7 C8 1.433(9) no
C8 C9 1.333(9) no
C9 C13 1.530(9) no
C10 C11 1.531(10) no
C10 C12 1.533(11) no
C13 C14 1.509(9) no
C13 C15 1.535(9) no
C16 C17 1.398(8) no
C16 C21 1.392(7) no
C17 C18 1.386(9) no
C17 C22 1.511(10) no
C18 C19 1.363(9) no
C19 C20 1.389(9) no
C20 C21 1.394(7) no
C21 C25 1.506(8) no
C22 C23 1.525(10) no
C22 C24 1.530(10) no
C25 C26 1.518(10) no
C25 C27 1.518(10) no
C2 H2 0.9500 no
C3 H3 0.9500 no
C6 H6 0.9500 no
C7 H7 0.9500 no
C8 H8 0.9500 no
C10 H10 1.0000 no
C11 H11A 0.9800 no
C11 H11B 0.9800 no
C11 H11C 0.9800 no
C12 H12A 0.9800 no
C12 H12B 0.9800 no
C12 H12C 0.9800 no
C13 H13 1.0000 no
C14 H14A 0.9800 no
C14 H14B 0.9800 no
C14 H14C 0.9800 no
C15 H15A 0.9800 no
C15 H15B 0.9800 no
C15 H15C 0.9800 no
C18 H18 0.9500 no
C19 H19 0.9500 no
C20 H20 0.9500 no
C22 H22 1.0000 no
C23 H23A 0.9800 no
C23 H23B 0.9800 no
C23 H23C 0.9800 no
C24 H24A 0.9800 no
C24 H24B 0.9800 no
C24 H24C 0.9800 no
C25 H25 1.0000 no
C26 H26A 0.9800 no
C26 H26B 0.9800 no
C26 H26C 0.9800 no
C27 H27A 0.9800 no
C27 H27B 0.9800 no
C27 H27C 0.9800 no
C28 H28A 0.9800 no
C28 H28B 0.9800 no
C28 H28C 0.9800 no
C29 H29A 0.9800 no
C29 H29B 0.9800 no
C29 H29C 0.9800 no
C30 H30A 0.9800 no
C30 H30B 0.9800 no
C30 H30C 0.9800 no
C31 H31A 0.9800 no
C31 H31B 0.9800 no
C31 H31C 0.9800 no
C32 H32A 0.9800 no
C32 H32B 0.9800 no
C32 H32C 0.9800 no
C33 H33A 0.9800 no
C33 H33B 0.9800 no
C33 H33C 0.9800 no
C34 H34A 0.9800 no
C34 H34B 0.9800 no
C34 H34C 0.9800 no
C35 H35A 0.9800 no
C35 H35B 0.9800 no
C35 H35C 0.9800 no
C36 H36A 0.9800 no
C36 H36B 0.9800 no
C36 H36C 0.9800 no

loop_
_geom_hbond_atom_site_label_D
_geom_hbond_atom_site_label_H
_geom_hbond_atom_site_label_A
_geom_hbond_distance_DH
_geom_hbond_distance_HA
_geom_hbond_distance_DA
_geom_hbond_angle_DHA
_geom_hbond_publ_flag
C22 H22 N2 1.0000 2.4100 2.900(9) 109.00 yes
C25 H25 N2 1.0000 2.4000 2.881(8) 109.00 yes
C58 H58 N6 1.0000 2.4200 2.903(8) 109.00 yes
C61 H61 N6 1.0000 2.4300 2.908(8) 109.00 yes

loop_
_geom_torsion_atom_site_label_1
_geom_torsion_atom_site_label_2
_geom_torsion_atom_site_label_3
_geom_torsion_atom_site_label_4
_geom_torsion
_geom_torsion_publ_flag
N4 Si6 Si7 Si8 76.93(18) no
N4 Si6 Si7 Si9 -157.70(17) no
N4 Si6 Si7 Si10 -37.05(18) no
C40 Si6 Si7 Si8 -28.5(2) no
C40 Si6 Si7 Si9 96.83(19) no
C40 Si6 Si7 Si10 -142.51(18) no
C45 Si6 Si7 Si8 -153.3(2) no
C45 Si6 Si7 Si9 -27.9(3) no
C45 Si6 Si7 Si10 92.8(2) no
Si7 Si6 N4 C37 -116.6(3) no
C40 Si6 N4 C37 3.9(4) no
C45 Si6 N4 C37 113.1(4) no
Si7 Si6 C40 N5 108.4(3) no
Si7 Si6 C40 C41 -70.5(6) no
N4 Si6 C40 N5 -5.4(4) no
N4 Si6 C40 C41 175.8(6) no
C45 Si6 C40 N5 -122.1(4) no
C45 Si6 C40 C41 59.1(6) no
Si7 Si6 C45 C44 83.2(5) no
Si7 Si6 C45 C49 -100.5(5) no
N4 Si6 C45 C44 -149.7(5) no
N4 Si6 C45 C49 26.6(5) no
C40 Si6 C45 C44 -47.4(5) no
C40 Si6 C45 C49 128.9(5) no
Si6 Si7 Si8 C64 -36.4(2) no
Si6 Si7 Si8 C65 84.1(3) no
Si6 Si7 Si8 C66 -156.1(3) no
Si9 Si7 Si8 C64 -166.7(2) no
Si9 Si7 Si8 C65 -46.2(3) no
Si9 Si7 Si8 C66 73.7(3) no
Si10 Si7 Si8 C64 71.9(2) no
Si10 Si7 Si8 C65 -167.6(3) no
Si10 Si7 Si8 C66 -47.8(3) no
Si6 Si7 Si9 C67 -63.9(3) no
Si6 Si7 Si9 C68 58.1(3) no
Si6 Si7 Si9 C69 177.6(3) no
Si8 Si7 Si9 C67 59.8(3) no
Si8 Si7 Si9 C68 -178.2(3) no
Si8 Si7 Si9 C69 -58.7(3) no
Si10 Si7 Si9 C67 -179.5(3) no
Si10 Si7 Si9 C68 -57.5(3) no
Si10 Si7 Si9 C69 61.9(3) no
Si6 Si7 Si10 C70 -159.0(3) no
Si6 Si7 Si10 C71 -37.4(2) no
Si6 Si7 Si10 C72 81.4(2) no
Si8 Si7 Si10 C70 88.7(3) no
Si8 Si7 Si10 C71 -149.7(2) no
Si8 Si7 Si10 C72 -30.9(2) no
Si9 Si7 Si10 C70 -32.7(3) no
Si9 Si7 Si10 C71 89.0(2) no
Si9 Si7 Si10 C72 -152.3(2) no
N1 Si1 Si2 Si3 159.03(17) no
N1 Si1 Si2 Si4 -75.94(18) no
N1 Si1 Si2 Si5 38.23(18) no
C4 Si1 Si2 Si3 -95.04(19) no
C4 Si1 Si2 Si4 30.00(19) no
C4 Si1 Si2 Si5 144.18(18) no
C9 Si1 Si2 Si3 28.8(2) no
C9 Si1 Si2 Si4 153.8(2) no
C9 Si1 Si2 Si5 -92.0(2) no
Si2 Si1 N1 C1 118.3(3) no
C4 Si1 N1 C1 -3.1(4) no
C9 Si1 N1 C1 -112.1(4) no
Si2 Si1 C4 N3 -109.1(3) no
Si2 Si1 C4 C5 73.9(6) no
N1 Si1 C4 N3 5.4(4) no
N1 Si1 C4 C5 -171.6(5) no
C9 Si1 C4 N3 122.9(4) no
C9 Si1 C4 C5 -54.1(6) no
Si2 Si1 C9 C8 -82.8(5) no
Si2 Si1 C9 C13 102.3(4) no
N1 Si1 C9 C8 149.8(5) no
N1 Si1 C9 C13 -25.0(5) no
C4 Si1 C9 C8 47.5(5) no
C4 Si1 C9 C13 -127.3(4) no
Si1 Si2 Si3 C28 68.5(3) no
Si1 Si2 Si3 C29 -174.2(3) no
Si1 Si2 Si3 C30 -54.3(3) no
Si4 Si2 Si3 C28 -54.7(3) no
Si4 Si2 Si3 C29 62.5(3) no
Si4 Si2 Si3 C30 -177.6(3) no
Si5 Si2 Si3 C28 -175.7(3) no
Si5 Si2 Si3 C29 -58.5(3) no
Si5 Si2 Si3 C30 61.4(3) no
Si1 Si2 Si4 C31 37.8(2) no
Si1 Si2 Si4 C32 -81.4(2) no
Si1 Si2 Si4 C33 158.3(3) no
Si3 Si2 Si4 C31 167.9(2) no
Si3 Si2 Si4 C32 48.7(3) no
Si3 Si2 Si4 C33 -71.6(3) no
Si5 Si2 Si4 C31 -70.5(2) no
Si5 Si2 Si4 C32 170.3(2) no
Si5 Si2 Si4 C33 50.0(3) no
Si1 Si2 Si5 C34 -81.6(2) no
Si1 Si2 Si5 C35 159.0(3) no
Si1 Si2 Si5 C36 37.6(2) no
Si3 Si2 Si5 C34 152.0(2) no
Si3 Si2 Si5 C35 32.6(3) no
Si3 Si2 Si5 C36 -88.8(2) no
Si4 Si2 Si5 C34 30.5(2) no
Si4 Si2 Si5 C35 -88.9(3) no
Si4 Si2 Si5 C36 149.7(2) no
Si6 N4 C37 N6 -178.8(5) no
Si6 N4 C37 N5 -1.4(6) no
C40 N5 C37 N4 -3.2(7) no
C38 N5 C37 N6 2.8(6) no
C40 N5 C38 C39 -171.1(6) no
C40 N5 C37 N6 174.8(4) no
C37 N5 C38 C39 -2.3(6) no
C38 N5 C40 Si6 173.9(6) no
C38 N5 C40 C41 -7.3(11) no
C37 N5 C40 Si6 5.4(5) no
C37 N5 C40 C41 -175.8(6) no
C38 N5 C37 N4 -175.2(5) no
C39 N6 C37 N4 175.6(6) no
C39 N6 C37 N5 -2.2(6) no
C52 N6 C37 N4 -5.7(9) no
C37 N6 C52 C57 74.1(7) no
C39 N6 C52 C53 69.9(7) no
C39 N6 C52 C57 -107.3(6) no
C37 N6 C39 C38 0.8(7) no
C52 N6 C39 C38 -178.0(5) no
C52 N6 C37 N5 176.6(5) no
C37 N6 C52 C53 -108.8(6) no
N5 C38 C39 N6 1.0(7) no
Si6 C40 C41 C42 -11.9(10) no
Si6 C40 C41 C46 161.9(8) no
N5 C40 C41 C42 169.6(6) no
N5 C40 C41 C46 -16.6(12) no
C46 C41 C42 C43 157.7(9) no
C40 C41 C46 C47 -132.8(10) no
C40 C41 C46 C48 104.0(10) no
C40 C41 C42 C43 -28.2(12) no
C42 C41 C46 C48 -82.1(10) no
C42 C41 C46 C47 41.0(15) no
C41 C42 C43 C44 -2.3(14) no
C42 C43 C44 C45 41.3(12) no
C43 C44 C45 Si6 -3.2(9) no
C43 C44 C45 C49 -179.3(6) no
Si6 C45 C49 C50 -109.2(6) no
Si6 C45 C49 C51 125.5(6) no
C44 C45 C49 C50 66.8(8) no
C44 C45 C49 C51 -58.6(8) no
N6 C52 C53 C58 2.2(7) no
N6 C52 C57 C56 176.6(4) no
C57 C52 C53 C54 1.2(7) no
C57 C52 C53 C58 179.3(5) no
N6 C52 C53 C54 -175.9(5) no
C53 C52 C57 C61 -179.2(5) no
N6 C52 C57 C61 -2.2(7) no
C53 C52 C57 C56 -0.4(7) no
C52 C53 C58 C60 127.9(6) no
C52 C53 C58 C59 -107.5(6) no
C54 C53 C58 C59 70.6(7) no
C54 C53 C58 C60 -54.0(7) no
C52 C53 C54 C55 -1.1(8) no
C58 C53 C54 C55 -179.2(5) no
C53 C54 C55 C56 0.2(9) no
C54 C55 C56 C57 0.5(8) no
C55 C56 C57 C52 -0.4(7) no
C55 C56 C57 C61 178.4(5) no
C56 C57 C61 C62 -73.3(6) no
C56 C57 C61 C63 50.7(7) no
C52 C57 C61 C62 105.4(6) no
C52 C57 C61 C63 -130.6(5) no
Si1 N1 C1 N2 180.0(5) no
Si1 N1 C1 N3 -0.2(6) no
C3 N2 C1 N1 -178.8(6) no
C3 N2 C1 N3 1.4(6) no
C16 N2 C1 N1 1.0(9) no
C16 N2 C1 N3 -178.9(5) no
C1 N2 C3 C2 -1.2(6) no
C16 N2 C3 C2 179.0(5) no
C1 N2 C16 C17 112.1(6) no
C1 N2 C16 C21 -71.7(7) no
C3 N2 C16 C17 -68.2(7) no
C3 N2 C16 C21 108.1(6) no
C2 N3 C1 N1 179.1(5) no
C2 N3 C1 N2 -1.1(6) no
C4 N3 C1 N1 4.9(7) no
C4 N3 C1 N2 -175.3(4) no
C1 N3 C2 C3 0.4(6) no
C4 N3 C2 C3 172.3(6) no
C1 N3 C4 Si1 -6.2(5) no
C1 N3 C4 C5 170.9(6) no
C2 N3 C4 Si1 -177.9(6) no
C2 N3 C4 C5 -0.9(11) no
N3 C2 C3 N2 0.5(6) no
Si1 C4 C5 C6 2.7(9) no
Si1 C4 C5 C10 -176.2(4) no
N3 C4 C5 C6 -173.6(5) no
N3 C4 C5 C10 7.5(10) no
C4 C5 C6 C7 36.1(10) no
C10 C5 C6 C7 -145.0(7) no
C4 C5 C10 C11 -157.7(6) no
C4 C5 C10 C12 76.7(8) no
C6 C5 C10 C11 23.5(8) no
C6 C5 C10 C12 -102.2(7) no
C5 C6 C7 C8 0.4(12) no
C6 C7 C8 C9 -43.2(12) no
C7 C8 C9 Si1 3.6(9) no
C7 C8 C9 C13 178.2(6) no
Si1 C9 C13 C14 -125.8(5) no
Si1 C9 C13 C15 109.9(5) no
C8 C9 C13 C14 59.7(8) no
C8 C9 C13 C15 -64.5(8) no
N2 C16 C17 C18 176.0(4) no
N2 C16 C17 C22 -3.8(7) no
C21 C16 C17 C18 -0.2(7) no
C21 C16 C17 C22 -179.9(5) no
N2 C16 C21 C20 -176.7(4) no
N2 C16 C21 C25 2.2(7) no
C17 C16 C21 C20 -0.6(7) no
C17 C16 C21 C25 178.3(5) no
C16 C17 C18 C19 0.8(8) no
C22 C17 C18 C19 -179.4(5) no
C16 C17 C22 C23 109.6(6) no
C16 C17 C22 C24 -126.5(6) no
C18 C17 C22 C23 -70.1(7) no
C18 C17 C22 C24 53.8(7) no
C17 C18 C19 C20 -0.6(8) no
C18 C19 C20 C21 -0.2(8) no
C19 C20 C21 C16 0.8(7) no
C19 C20 C21 C25 -178.1(5) no
C16 C21 C25 C26 133.7(6) no
C16 C21 C25 C27 -101.5(6) no
C20 C21 C25 C26 -47.4(7) no
C20 C21 C25 C27 77.4(7) no

loop_
_platon_squeeze_void_nr
_platon_squeeze_void_average_x
_platon_squeeze_void_average_y
_platon_squeeze_void_average_z
_platon_squeeze_void_volume
_platon_squeeze_void_count_electrons
_platon_squeeze_void_content
1 0.000 0.000 0.500 147 43 ' '
2 0.500 0.500 0.500 141 41 ' '
